data_1533403
loop_
_publ_author_name
'Gerasimenko, A.V.'
'Kavun, V.Ya.'
'Sergienko, V.I.'
'Popov, D.Yu.'
'Davidovich, R.L.'
'Zemnukhova, L.A.'

_publ_section_title
;
 Crystal structure and dynamics of water molecules and fluoride ions in Na
 K Sb F5 * 1.5(H2 O) and Na Rb Sb F5 * 1.5(H2 O)
;
_journal_name_full 'Zhurnal Strukturnoi Khimii (Issue-No. from 1981)'
_journal_page_first 472
_journal_page_last 481
_journal_volume 43
_journal_year 2002
_chemical_formula_sum 'F5 H3 Na O1.5 Rb Sb'
_chemical_name_systematic 'Na Rb (Sb F5) (H2 O)1.5'
_space_group_IT_number 11
_symmetry_space_group_name_Hall '-P 2yb'
_symmetry_space_group_name_H-M 'P 1 21/m 1'
_cell_angle_alpha 90
_cell_angle_beta 90.355
_cell_angle_gamma 90
_cell_formula_units_Z 4
_cell_length_a 6.1049
_cell_length_b 17.976
_cell_length_c 6.1024
_cell_volume 669.675
_citation_journal_id_ASTM ZSTKAI
_cod_data_source_file Gerasimenko_ZSTKAI_2002_657.cif
_cod_data_source_block H3F5Na1O1.5Rb1Sb1
_cod_original_cell_volume 669.6747
_cod_original_formula_sum 'H3 F5 Na1 O1.5 Rb1 Sb1'
_cod_database_code 1533403

loop_
_symmetry_equiv_pos_as_xyz
x,y,z
-x,y+1/2,-z
-x,-y,-z
x,-y-1/2,z

loop_
_atom_site_label
_atom_site_type_symbol
_atom_site_fract_x
_atom_site_fract_y
_atom_site_fract_z
_atom_site_occupancy
_atom_site_U_iso_or_equiv
F2 F-1 0.5196 0.609 0.0076 1 0.0
F4 F-1 0.5123 0.6182 0.488 1 0.0
O2 O-2 0.7322 0.75 0.7488 1 0.0
O3 O-2 0.2507 0.75 0.2701 1 0.0
Sb1 Sb+3 0.75567 0.63323 0.24429 1 0.0
O1 O-2 0.1899 0.75 0.8128 1 0.0
F3 F-1 0.9922 0.609 0.4805 1 0.0
Rb1 Rb+1 0.25513 0.49999 0.25512 1 0.0
F1 F-1 0.7389 0.5231 0.262 1 0.0
Na1 Na+1 0.2459 0.6176 0.7542 1 0.0
F5 F-1 0.9842 0.6019 0.0149 1 0.0
